data_4116209
loop_
_publ_author_name
'Joanna Goodey'
'Jianggao Mao'
'Arnold M. Guloy'

_publ_section_title
;
 Ba2NiSi3: A One-Dimensional Solid-State Metallocene Analog
;
_journal_name_full 'Journal of the American Chemical Society'
_journal_page_first 10478
_journal_page_last 10479
_journal_paper_doi 10.1021/ja0016102
_journal_volume 122
_journal_year 2000
_chemical_formula_sum 'Ba2 Ni Si3'
_chemical_formula_weight 417.66
_chemical_name_systematic Ba2NiSi3
_space_group_IT_number 189
_symmetry_cell_setting hexagonal
_symmetry_space_group_name_Hall 'P -6 -2'
_symmetry_space_group_name_H-M 'P -6 2 m'
_atom_sites_solution_hydrogens geom
_atom_sites_solution_primary direct
_atom_sites_solution_secondary difmap
_audit_creation_method SHELXL
_cell_angle_alpha 90.00
_cell_angle_beta 90.00
_cell_angle_gamma 120.00
_cell_formula_units_Z 3
_cell_length_a 11.392(5)
_cell_length_b 11.392(5)
_cell_length_c 3.938(3)
_cell_measurement_reflns_used 37
_cell_measurement_temperature 293(2)
_cell_measurement_theta_max 28.27
_cell_measurement_theta_min 2.06
_cell_volume 442.6(4)
_computing_structure_refinement 'SHELXL-93 (Sheldrick, 1993)'
_computing_structure_solution 'SHELXS-86 (Sheldrick, 1990)'
_diffrn_ambient_temperature 293(2)
_diffrn_measurement_device 'Siemens Smart 1K CCD'
_diffrn_measurement_method hemisphere
_diffrn_radiation_monochromator graphite
_diffrn_radiation_source 'fine-focus sealed tube'
_diffrn_radiation_type MoK\a
_diffrn_radiation_wavelength 0.71073
_diffrn_reflns_av_R_equivalents 0.1236
_diffrn_reflns_av_sigmaI/netI 0.0745
_diffrn_reflns_limit_h_max 14
_diffrn_reflns_limit_h_min -9
_diffrn_reflns_limit_k_max 4
_diffrn_reflns_limit_k_min -14
_diffrn_reflns_limit_l_max 5
_diffrn_reflns_limit_l_min -5
_diffrn_reflns_number 1261
_diffrn_reflns_theta_max 28.27
_diffrn_reflns_theta_min 2.06
_exptl_absorpt_coefficient_mu 16.810
_exptl_absorpt_correction_T_max 1.0
_exptl_absorpt_correction_T_min 0.358
_exptl_absorpt_correction_type psi
_exptl_crystal_colour silver
_exptl_crystal_density_diffrn 4.701
_exptl_crystal_description needle
_exptl_crystal_F_000 546
_exptl_crystal_size_max 0.16
_exptl_crystal_size_mid 0.04
_exptl_crystal_size_min 0.02
_refine_diff_density_max 1.736
_refine_diff_density_min -2.070
_refine_diff_density_rms 0.422
_refine_ls_abs_structure_details 'Flack H D (1983), Acta Cryst. A39, 876-881'
_refine_ls_abs_structure_Flack -0.04(11)
_refine_ls_extinction_method none
_refine_ls_goodness_of_fit_all 1.126
_refine_ls_goodness_of_fit_obs 1.133
_refine_ls_matrix_type full
_refine_ls_number_parameters 23
_refine_ls_number_reflns 411
_refine_ls_number_restraints 0
_refine_ls_restrained_S_all 1.126
_refine_ls_restrained_S_obs 1.133
_refine_ls_R_factor_all 0.0522
_refine_ls_R_factor_obs 0.0502
_refine_ls_shift/esd_max 0.000
_refine_ls_shift/esd_mean 0.000
_refine_ls_structure_factor_coef Fsqd
_refine_ls_weighting_details 'w=1/[\s^2^(Fo^2^)+(0.0706P)^2^+2.0724P] where P=(Fo^2^+2Fc^2^)/3'
_refine_ls_weighting_scheme calc
_refine_ls_wR_factor_all 0.1217
_refine_ls_wR_factor_obs 0.1201
_reflns_number_observed 396
_reflns_number_total 411
_reflns_observed_criterion >2sigma(I)
_cod_data_source_file ja0016102.cif
_cod_data_source_block Ba2NiSi3_Manuscript_JA0016102-24-131
_cod_depositor_comments
;
The following automatic conversions were performed:

'_refine_ls_weighting_scheme' value 'calc
w=1/[\s^2^(Fo^2^)+(0.0706P)^2^+2.0724P] where P=(Fo^2^+2Fc^2^)/3' was
changed to 'calc'. New tag '_refine_ls_weighting_details' was
created. The value of the new tag was set to
'w=1/[\s^2^(Fo^2^)+(0.0706P)^2^+2.0724P] where P=(Fo^2^+2Fc^2^)/3'.

Automatic conversion script
Id: cif_fix_values 3143 2015-03-26 13:38:13Z robertas 
;
_cod_database_code 4116209

loop_
_symmetry_equiv_pos_as_xyz
'x, y, z'
'-y, x-y, z'
'-x+y, -x, z'
'x, y, -z'
'-y, x-y, -z'
'-x+y, -x, -z'
'y, x, -z'
'x-y, -y, -z'
'-x, -x+y, -z'
'y, x, z'
'x-y, -y, z'
'-x, -x+y, z'

loop_
_atom_site_aniso_label
_atom_site_aniso_U_11
_atom_site_aniso_U_22
_atom_site_aniso_U_33
_atom_site_aniso_U_23
_atom_site_aniso_U_13
_atom_site_aniso_U_12
Ba1 0.0098(6) 0.0122(8) 0.0217(8) 0.000 0.000 0.0061(4)
Ba2 0.0153(8) 0.0141(7) 0.0271(9) 0.000 0.000 0.0077(4)
Ni1 0.0114(12) 0.0114(12) 0.025(2) 0.000 0.000 0.0057(6)
Ni2 0.012(2) 0.012(2) 0.015(3) 0.000 0.000 0.0058(8)
Si1 0.019(2) 0.010(3) 0.020(2) 0.000 0.000 0.009(2)
Si2 0.012(2) 0.012(2) 0.025(4) 0.000 0.000 0.002(3)

loop_
_atom_site_label
_atom_site_type_symbol
_atom_site_fract_x
_atom_site_fract_y
_atom_site_fract_z
_atom_site_U_iso_or_equiv
_atom_site_thermal_displace_type
_atom_site_occupancy
_atom_site_calc_flag
_atom_site_refinement_flags
Ba1 Ba 0.28724(14) 0.0000 0.0000 0.0143(4) Uani 1 d S
Ba2 Ba 0.0000 -0.3819(2) 0.0000 0.0187(5) Uani 1 d S
Ni1 Ni 0.3333 -0.3333 0.0000 0.0159(9) Uani 1 d S
Ni2 Ni 0.0000 0.0000 0.0000 0.0127(12) Uani 1 d S
Si1 Si 0.3161(5) -0.2193(5) -0.5000 0.0140(10) Uani 1 d S
Si2 Si 0.1244(6) 0.1244(6) -0.5000 0.014(2) Uani 1 d S

loop_
_atom_type_symbol
_atom_type_description
_atom_type_scat_dispersion_real
_atom_type_scat_dispersion_imag
_atom_type_scat_source
Si Si 0.0817 0.0704 'International Tables Vol C Tables 4.2.6.8 and 6.1.1.4'
Ni Ni 0.3393 1.1124 'International Tables Vol C Tables 4.2.6.8 and 6.1.1.4'
Ba Ba -0.3244 2.2819 'International Tables Vol C Tables 4.2.6.8 and 6.1.1.4'

loop_
_geom_angle_atom_site_label_1
_geom_angle_atom_site_label_2
_geom_angle_atom_site_label_3
_geom_angle
_geom_angle_site_symmetry_1
_geom_angle_site_symmetry_3
Ni2 Ba1 Si1 118.34(9) . 8
Ni2 Ba1 Si1 118.34(9) . .
Si1 Ba1 Si1 123.3(2) 8 .
Ni2 Ba1 Si1 118.34(9) . 8_554
Si1 Ba1 Si1 72.65(11) 8 8_554
Si1 Ba1 Si1 81.2(2) . 8_554
Ni2 Ba1 Si1 118.34(9) . 1_556
Si1 Ba1 Si1 81.2(2) 8 1_556
Si1 Ba1 Si1 72.65(11) . 1_556
Si1 Ba1 Si1 123.3(2) 8_554 1_556
Ni2 Ba1 Si2 42.14(8) . 3
Si1 Ba1 Si2 157.0(2) 8 3
Si1 Ba1 Si2 77.51(12) . 3
Si1 Ba1 Si2 104.22(9) 8_554 3
Si1 Ba1 Si2 117.27(13) 1_556 3
Ni2 Ba1 Si2 42.14(8) . .
Si1 Ba1 Si2 117.27(13) 8 .
Si1 Ba1 Si2 104.22(9) . .
Si1 Ba1 Si2 77.51(12) 8_554 .
Si1 Ba1 Si2 157.0(2) 1_556 .
Si2 Ba1 Si2 41.6(2) 3 .
Ni2 Ba1 Si2 42.14(8) . 1_556
Si1 Ba1 Si2 77.51(12) 8 1_556
Si1 Ba1 Si2 157.0(2) . 1_556
Si1 Ba1 Si2 117.27(13) 8_554 1_556
Si1 Ba1 Si2 104.22(9) 1_556 1_556
Si2 Ba1 Si2 84.3(2) 3 1_556
Si2 Ba1 Si2 69.42(5) . 1_556
Ni2 Ba1 Si2 42.14(8) . 3_556
Si1 Ba1 Si2 104.22(9) 8 3_556
Si1 Ba1 Si2 117.27(13) . 3_556
Si1 Ba1 Si2 157.0(2) 8_554 3_556
Si1 Ba1 Si2 77.51(12) 1_556 3_556
Si2 Ba1 Si2 69.42(5) 3 3_556
Si2 Ba1 Si2 84.3(2) . 3_556
Si2 Ba1 Si2 41.6(2) 1_556 3_556
Ni2 Ba1 Ba2 180.0 . 3_655
Si1 Ba1 Ba2 61.66(9) 8 3_655
Si1 Ba1 Ba2 61.66(9) . 3_655
Si1 Ba1 Ba2 61.66(9) 8_554 3_655
Si1 Ba1 Ba2 61.66(9) 1_556 3_655
Si2 Ba1 Ba2 137.86(8) 3 3_655
Si2 Ba1 Ba2 137.86(8) . 3_655
Si2 Ba1 Ba2 137.86(8) 1_556 3_655
Si2 Ba1 Ba2 137.86(8) 3_556 3_655
Ni2 Ba1 Ba2 73.77(3) . .
Si1 Ba1 Ba2 139.27(7) 8 .
Si1 Ba1 Ba2 60.50(9) . .
Si1 Ba1 Ba2 139.27(7) 8_554 .
Si1 Ba1 Ba2 60.50(9) 1_556 .
Si2 Ba1 Ba2 56.77(10) 3 .
Si2 Ba1 Ba2 97.67(11) . .
Si2 Ba1 Ba2 97.67(11) 1_556 .
Si2 Ba1 Ba2 56.77(10) 3_556 .
Ba2 Ba1 Ba2 106.23(3) 3_655 .
Ni2 Ba1 Ba2 73.77(3) . 2
Si1 Ba1 Ba2 60.50(9) 8 2
Si1 Ba1 Ba2 139.27(7) . 2
Si1 Ba1 Ba2 60.50(9) 8_554 2
Si1 Ba1 Ba2 139.27(7) 1_556 2
Si2 Ba1 Ba2 97.67(11) 3 2
Si2 Ba1 Ba2 56.77(10) . 2
Si2 Ba1 Ba2 56.77(10) 1_556 2
Si2 Ba1 Ba2 97.67(11) 3_556 2
Ba2 Ba1 Ba2 106.23(3) 3_655 2
Ba2 Ba1 Ba2 147.54(6) . 2
Si2 Ba2 Si2 67.72(14) 3_556 3
Si2 Ba2 Ni1 108.32(2) 3_556 .
Si2 Ba2 Ni1 108.32(2) 3 .
Si2 Ba2 Ni1 108.32(2) 3_556 7_545
Si2 Ba2 Ni1 108.32(2) 3 7_545
Ni1 Ba2 Ni1 135.51(5) . 7_545
Si2 Ba2 Si1 142.93(8) 3_556 7_544
Si2 Ba2 Si1 101.40(9) 3 7_544
Ni1 Ba2 Si1 108.72(9) . 7_544
Ni1 Ba2 Si1 39.20(6) 7_545 7_544
Si2 Ba2 Si1 101.40(9) 3_556 2_546
Si2 Ba2 Si1 142.93(8) 3 2_546
Ni1 Ba2 Si1 39.20(6) . 2_546
Ni1 Ba2 Si1 108.72(9) 7_545 2_546
Si1 Ba2 Si1 106.3(2) 7_544 2_546
Si2 Ba2 Si1 101.40(9) 3_556 7_545
Si2 Ba2 Si1 142.93(8) 3 7_545
Ni1 Ba2 Si1 108.72(9) . 7_545
Ni1 Ba2 Si1 39.20(6) 7_545 7_545
Si1 Ba2 Si1 65.18(10) 7_544 7_545
Si1 Ba2 Si1 72.60(15) 2_546 7_545
Si2 Ba2 Si1 142.93(8) 3_556 2_545
Si2 Ba2 Si1 101.40(9) 3 2_545
Ni1 Ba2 Si1 39.20(6) . 2_545
Ni1 Ba2 Si1 108.72(9) 7_545 2_545
Si1 Ba2 Si1 72.60(15) 7_544 2_545
Si1 Ba2 Si1 65.18(10) 2_546 2_545
Si1 Ba2 Si1 106.3(2) 7_545 2_545
Si2 Ba2 Si1 71.99(8) 3_556 1_556
Si2 Ba2 Si1 106.60(9) 3 1_556
Ni1 Ba2 Si1 38.99(6) . 1_556
Ni1 Ba2 Si1 141.99(7) 7_545 1_556
Si1 Ba2 Si1 142.80(5) 7_544 1_556
Si1 Ba2 Si1 38.77(15) 2_546 1_556
Si1 Ba2 Si1 102.79(4) 7_545 1_556
Si1 Ba2 Si1 78.20(11) 2_545 1_556
Si2 Ba2 Si1 106.60(9) 3_556 9_554
Si2 Ba2 Si1 71.99(8) 3 9_554
Ni1 Ba2 Si1 141.99(7) . 9_554
Ni1 Ba2 Si1 38.99(6) 7_545 9_554
Si1 Ba2 Si1 38.77(15) 7_544 9_554
Si1 Ba2 Si1 142.80(5) 2_546 9_554
Si1 Ba2 Si1 78.20(11) 7_545 9_554
Si1 Ba2 Si1 102.79(4) 2_545 9_554
Si1 Ba2 Si1 178.4(2) 1_556 9_554
Si2 Ba2 Si1 106.60(9) 3_556 .
Si2 Ba2 Si1 71.99(8) 3 .
Ni1 Ba2 Si1 38.99(6) . .
Ni1 Ba2 Si1 141.99(7) 7_545 .
Si1 Ba2 Si1 102.79(4) 7_544 .
Si1 Ba2 Si1 78.20(11) 2_546 .
Si1 Ba2 Si1 142.80(5) 7_545 .
Si1 Ba2 Si1 38.77(15) 2_545 .
Si1 Ba2 Si1 64.53(10) 1_556 .
Si1 Ba2 Si1 115.45(10) 9_554 .
Si2 Ba2 Si1 71.99(8) 3_556 9
Si2 Ba2 Si1 106.60(9) 3 9
Ni1 Ba2 Si1 141.99(7) . 9
Ni1 Ba2 Si1 38.99(6) 7_545 9
Si1 Ba2 Si1 78.20(11) 7_544 9
Si1 Ba2 Si1 102.79(4) 2_546 9
Si1 Ba2 Si1 38.77(15) 7_545 9
Si1 Ba2 Si1 142.80(5) 2_545 9
Si1 Ba2 Si1 115.45(10) 1_556 9
Si1 Ba2 Si1 64.53(10) 9_554 9
Si1 Ba2 Si1 178.4(2) . 9
Si1 Ni1 Si1 108.9(2) 1_556 .
Si1 Ni1 Si1 146.19(8) 1_556 2_545
Si1 Ni1 Si1 60.5(2) . 2_545
Si1 Ni1 Si1 60.5(2) 1_556 3_656
Si1 Ni1 Si1 146.19(8) . 3_656
Si1 Ni1 Si1 146.19(8) 2_545 3_656
Si1 Ni1 Si1 60.5(2) 1_556 2_546
Si1 Ni1 Si1 146.19(8) . 2_546
Si1 Ni1 Si1 108.9(2) 2_545 2_546
Si1 Ni1 Si1 60.5(2) 3_656 2_546
Si1 Ni1 Si1 146.19(8) 1_556 3_655
Si1 Ni1 Si1 60.5(2) . 3_655
Si1 Ni1 Si1 60.5(2) 2_545 3_655
Si1 Ni1 Si1 108.9(2) 3_656 3_655
Si1 Ni1 Si1 146.19(8) 2_546 3_655
Si1 Ni1 Ba2 73.52(12) 1_556 .
Si1 Ni1 Ba2 73.52(12) . .
Si1 Ni1 Ba2 72.68(12) 2_545 .
Si1 Ni1 Ba2 125.56(10) 3_656 .
Si1 Ni1 Ba2 72.68(12) 2_546 .
Si1 Ni1 Ba2 125.56(10) 3_655 .
Si1 Ni1 Ba2 72.68(12) 1_556 3_655
Si1 Ni1 Ba2 72.68(12) . 3_655
Si1 Ni1 Ba2 125.56(10) 2_545 3_655
Si1 Ni1 Ba2 73.52(12) 3_656 3_655
Si1 Ni1 Ba2 125.56(10) 2_546 3_655
Si1 Ni1 Ba2 73.52(12) 3_655 3_655
Ba2 Ni1 Ba2 120.0 . 3_655
Si1 Ni1 Ba2 125.56(10) 1_556 2_545
Si1 Ni1 Ba2 125.56(10) . 2_545
Si1 Ni1 Ba2 73.52(12) 2_545 2_545
Si1 Ni1 Ba2 72.68(12) 3_656 2_545
Si1 Ni1 Ba2 73.52(12) 2_546 2_545
Si1 Ni1 Ba2 72.68(12) 3_655 2_545
Ba2 Ni1 Ba2 120.0 . 2_545
Ba2 Ni1 Ba2 120.0 3_655 2_545
Si2 Ni2 Si2 146.04(11) 3 1_556
Si2 Ni2 Si2 108.5(3) 3 3_556
Si2 Ni2 Si2 60.8(2) 1_556 3_556
Si2 Ni2 Si2 60.8(2) 3 2
Si2 Ni2 Si2 146.04(11) 1_556 2
Si2 Ni2 Si2 146.04(11) 3_556 2
Si2 Ni2 Si2 60.8(2) 3 .
Si2 Ni2 Si2 108.5(3) 1_556 .
Si2 Ni2 Si2 146.04(11) 3_556 .
Si2 Ni2 Si2 60.8(2) 2 .
Si2 Ni2 Si2 146.04(11) 3 2_556
Si2 Ni2 Si2 60.8(2) 1_556 2_556
Si2 Ni2 Si2 60.8(2) 3_556 2_556
Si2 Ni2 Si2 108.5(3) 2 2_556
Si2 Ni2 Si2 146.04(11) . 2_556
Si2 Ni2 Ba1 73.02(6) 3 3
Si2 Ni2 Ba1 125.74(13) 1_556 3
Si2 Ni2 Ba1 73.02(6) 3_556 3
Si2 Ni2 Ba1 73.02(6) 2 3
Si2 Ni2 Ba1 125.74(13) . 3
Si2 Ni2 Ba1 73.02(6) 2_556 3
Si2 Ni2 Ba1 73.02(6) 3 .
Si2 Ni2 Ba1 73.02(6) 1_556 .
Si2 Ni2 Ba1 73.02(6) 3_556 .
Si2 Ni2 Ba1 125.74(13) 2 .
Si2 Ni2 Ba1 73.02(6) . .
Si2 Ni2 Ba1 125.74(13) 2_556 .
Ba1 Ni2 Ba1 120.0 3 .
Si2 Ni2 Ba1 125.74(13) 3 2
Si2 Ni2 Ba1 73.02(6) 1_556 2
Si2 Ni2 Ba1 125.74(13) 3_556 2
Si2 Ni2 Ba1 73.02(6) 2 2
Si2 Ni2 Ba1 73.02(6) . 2
Si2 Ni2 Ba1 73.02(6) 2_556 2
Ba1 Ni2 Ba1 120.0 3 2
Ba1 Ni2 Ba1 120.0 . 2
Ni1 Si1 Ni1 108.9(2) 1_554 .
Ni1 Si1 Si1 59.76(8) 1_554 2_545
Ni1 Si1 Si1 59.76(8) . 2_545
Ni1 Si1 Si1 59.76(8) 1_554 3_655
Ni1 Si1 Si1 59.76(8) . 3_655
Si1 Si1 Si1 60.0 2_545 3_655
Ni1 Si1 Ba1 161.87(15) 1_554 .
Ni1 Si1 Ba1 89.23(6) . .
Si1 Si1 Ba1 134.7(2) 2_545 .
Si1 Si1 Ba1 133.8(2) 3_655 .
Ni1 Si1 Ba1 89.23(6) 1_554 1_554
Ni1 Si1 Ba1 161.87(15) . 1_554
Si1 Si1 Ba1 134.7(2) 2_545 1_554
Si1 Si1 Ba1 133.8(2) 3_655 1_554
Ba1 Si1 Ba1 72.65(11) . 1_554
Ni1 Si1 Ba2 120.2(2) 1_554 3_655
Ni1 Si1 Ba2 68.12(9) . 3_655
Si1 Si1 Ba2 121.0(2) 2_545 3_655
Si1 Si1 Ba2 71.3(2) 3_655 3_655
Ba1 Si1 Ba2 65.17(8) . 3_655
Ba1 Si1 Ba2 102.60(14) 1_554 3_655
Ni1 Si1 Ba2 68.12(9) 1_554 3_654
Ni1 Si1 Ba2 120.2(2) . 3_654
Si1 Si1 Ba2 121.0(2) 2_545 3_654
Si1 Si1 Ba2 71.3(2) 3_655 3_654
Ba1 Si1 Ba2 102.60(14) . 3_654
Ba1 Si1 Ba2 65.17(8) 1_554 3_654
Ba2 Si1 Ba2 65.18(10) 3_655 3_654
Ni1 Si1 Ba2 67.49(9) 1_554 1_554
Ni1 Si1 Ba2 119.1(2) . 1_554
Si1 Si1 Ba2 69.9(2) 2_545 1_554
Si1 Si1 Ba2 119.8(2) 3_655 1_554
Ba1 Si1 Ba2 104.78(14) . 1_554
Ba1 Si1 Ba2 67.84(8) 1_554 1_554
Ba2 Si1 Ba2 168.5(2) 3_655 1_554
Ba2 Si1 Ba2 113.87(5) 3_654 1_554
Ni1 Si1 Ba2 119.1(2) 1_554 .
Ni1 Si1 Ba2 67.49(9) . .
Si1 Si1 Ba2 69.9(2) 2_545 .
Si1 Si1 Ba2 119.8(2) 3_655 .
Ba1 Si1 Ba2 67.84(8) . .
Ba1 Si1 Ba2 104.78(14) 1_554 .
Ba2 Si1 Ba2 113.87(5) 3_655 .
Ba2 Si1 Ba2 168.5(2) 3_654 .
Ba2 Si1 Ba2 64.53(10) 1_554 .
Ni2 Si2 Ni2 108.5(3) 1_554 .
Ni2 Si2 Si2 59.61(11) 1_554 3
Ni2 Si2 Si2 59.61(11) . 3
Ni2 Si2 Si2 59.61(11) 1_554 2
Ni2 Si2 Si2 59.61(11) . 2
Si2 Si2 Si2 60.0 3 2
Ni2 Si2 Ba1 64.84(4) 1_554 1_554
Ni2 Si2 Ba1 119.95(12) . 1_554
Si2 Si2 Ba1 69.22(11) 3 1_554
Si2 Si2 Ba1 117.69(11) 2 1_554
Ni2 Si2 Ba1 119.95(12) 1_554 .
Ni2 Si2 Ba1 64.84(4) . .
Si2 Si2 Ba1 69.22(11) 3 .
Si2 Si2 Ba1 117.69(11) 2 .
Ba1 Si2 Ba1 69.42(5) 1_554 .
Ni2 Si2 Ba1 119.95(12) 1_554 2
Ni2 Si2 Ba1 64.84(4) . 2
Si2 Si2 Ba1 117.69(11) 3 2
Si2 Si2 Ba1 69.22(11) 2 2
Ba1 Si2 Ba1 172.7(2) 1_554 2
Ba1 Si2 Ba1 110.09(5) . 2
Ni2 Si2 Ba1 64.84(4) 1_554 2_554
Ni2 Si2 Ba1 119.95(12) . 2_554
Si2 Si2 Ba1 117.69(11) 3 2_554
Si2 Si2 Ba1 69.22(11) 2 2_554
Ba1 Si2 Ba1 110.09(5) 1_554 2_554
Ba1 Si2 Ba1 172.7(2) . 2_554
Ba1 Si2 Ba1 69.42(5) 2 2_554
Ni2 Si2 Ba2 159.6(2) 1_554 2
Ni2 Si2 Ba2 91.88(8) . 2
Si2 Si2 Ba2 135.98(5) 3 2
Si2 Si2 Ba2 135.98(5) 2 2
Ba1 Si2 Ba2 105.34(13) 1_554 2
Ba1 Si2 Ba2 68.29(7) . 2
Ba1 Si2 Ba2 68.29(7) 2 2
Ba1 Si2 Ba2 105.34(13) 2_554 2
Ni2 Si2 Ba2 91.88(8) 1_554 2_554
Ni2 Si2 Ba2 159.6(2) . 2_554
Si2 Si2 Ba2 135.98(5) 3 2_554
Si2 Si2 Ba2 135.98(5) 2 2_554
Ba1 Si2 Ba2 68.29(7) 1_554 2_554
Ba1 Si2 Ba2 105.34(13) . 2_554
Ba1 Si2 Ba2 105.34(13) 2 2_554
Ba1 Si2 Ba2 68.29(7) 2_554 2_554
Ba2 Si2 Ba2 67.72(14) 2 2_554

loop_
_geom_bond_atom_site_label_1
_geom_bond_atom_site_label_2
_geom_bond_distance
_geom_bond_site_symmetry_2
Ba1 Ni2 3.272(2) .
Ba1 Si1 3.324(4) 8
Ba1 Si1 3.324(4) .
Ba1 Si1 3.324(4) 8_554
Ba1 Si1 3.324(4) 1_556
Ba1 Si2 3.458(2) 3
Ba1 Si2 3.458(2) .
Ba1 Si2 3.458(2) 1_556
Ba1 Si2 3.458(2) 3_556
Ba1 Ba2 3.769(3) 3_655
Ba1 Ba2 3.925(2) .
Ba1 Ba2 3.925(2) 2
Ba2 Si2 3.534(6) 3_556
Ba2 Si2 3.534(6) 3
Ba2 Ni1 3.553(2) .
Ba2 Ni1 3.553(2) 7_545
Ba2 Si1 3.655(5) 7_544
Ba2 Si1 3.655(5) 2_546
Ba2 Si1 3.655(5) 7_545
Ba2 Si1 3.655(5) 2_545
Ba2 Si1 3.688(5) 1_556
Ba2 Si1 3.688(5) 9_554
Ba2 Si1 3.688(5) .
Ba2 Si1 3.688(5) 9
Ni1 Si1 2.420(3) 1_556
Ni1 Si1 2.420(3) .
Ni1 Si1 2.420(3) 2_545
Ni1 Si1 2.420(3) 3_656
Ni1 Si1 2.420(3) 2_546
Ni1 Si1 2.420(3) 3_655
Ni1 Ba2 3.553(2) 3_655
Ni1 Ba2 3.553(2) 2_545
Ni2 Si2 2.426(4) 3
Ni2 Si2 2.426(4) 1_556
Ni2 Si2 2.426(4) 3_556
Ni2 Si2 2.426(4) 2
Ni2 Si2 2.426(4) .
Ni2 Si2 2.426(4) 2_556
Ni2 Ba1 3.272(2) 3
Ni2 Ba1 3.272(2) 2
Si1 Ni1 2.420(3) 1_554
Si1 Si1 2.438(9) 2_545
Si1 Si1 2.438(9) 3_655
Si1 Ba1 3.324(4) 1_554
Si1 Ba2 3.655(5) 3_655
Si1 Ba2 3.655(5) 3_654
Si1 Ba2 3.688(5) 1_554
Si2 Ni2 2.426(4) 1_554
Si2 Si2 2.454(12) 3
Si2 Si2 2.454(12) 2
Si2 Ba1 3.458(2) 1_554
Si2 Ba1 3.458(2) 2
Si2 Ba1 3.458(2) 2_554
Si2 Ba2 3.534(6) 2
Si2 Ba2 3.534(6) 2_554
